data_2221249
loop_
_publ_author_name
'Kargar, Hadi'
'Jamshidvand, Arezoo'
'Fun, Hoong-Kun'
'Kia, Reza'

_publ_section_title
;{6,6'-Diethoxy-2,2'-[2,2-dimethylpropane-1,3-diylbis(nitrilomethylidyne)]diphenolato}nickel(II)
 monohydrate
;
_journal_coeditor_code AT2741
_journal_issue 4
_journal_name_full 'Acta Crystallographica Section E'
_journal_page_first m403
_journal_page_last m404
_journal_paper_doi 10.1107/S1600536809008721
_journal_volume 65
_journal_year 2009
_chemical_formula_iupac '[Ni (C23 H28 N2 O4)], H2 O'
_chemical_formula_moiety 'C23 H28 N2 Ni O4, H2 O'
_chemical_formula_sum 'C23 H30 N2 Ni O5'
_chemical_formula_weight 473.20
_chemical_name_systematic
'{6,6'-Diethoxy-2,2'-[2,2-dimethylpropane-1,3-diylbis(nitrilomethylidyne)]diphenolato}nickel(II) monohydrate'
_space_group_IT_number 2
_symmetry_cell_setting triclinic
_symmetry_space_group_name_Hall '-P 1'
_symmetry_space_group_name_H-M 'P -1'
_atom_sites_solution_hydrogens geom
_atom_sites_solution_primary direct
_atom_sites_solution_secondary difmap
_audit_creation_method SHELXL-97
_cell_angle_alpha 65.8110(10)
_cell_angle_beta 68.87
_cell_angle_gamma 78.3360(10)
_cell_formula_units_Z 2
_cell_length_a 9.37970(10)
_cell_length_b 10.75700(10)
_cell_length_c 12.80020(10)
_cell_measurement_reflns_used 9961
_cell_measurement_temperature 100
_cell_measurement_theta_max 39.79
_cell_measurement_theta_min 2.21
_cell_volume 1096.65(2)
_computing_cell_refinement 'SAINT (Bruker, 2005)'
_computing_data_collection 'APEX2 (Bruker, 2005)'
_computing_data_reduction 'SAINT (Bruker, 2005)'
_computing_molecular_graphics 'SHELXTL (Sheldrick, 2008)'
_computing_publication_material
;
SHELXTL (Sheldrick, 2008) and PLATON (Spek, 2009)
;
_computing_structure_refinement 'SHELXTL (Sheldrick, 2008)'
_computing_structure_solution 'SHELXTL (Sheldrick, 2008)'
_diffrn_ambient_temperature 100
_diffrn_measured_fraction_theta_full 0.990
_diffrn_measured_fraction_theta_max 0.990
_diffrn_measurement_device_type
;
Bruker SMART APEXII CCD area-detector
;
_diffrn_measurement_method '\f and \w'
_diffrn_radiation_type MoK\a
_diffrn_radiation_wavelength 0.71073
_diffrn_reflns_av_R_equivalents 0.0229
_diffrn_reflns_av_sigmaI/netI 0.0240
_diffrn_reflns_limit_h_max 14
_diffrn_reflns_limit_h_min -14
_diffrn_reflns_limit_k_max 16
_diffrn_reflns_limit_k_min -17
_diffrn_reflns_limit_l_max 20
_diffrn_reflns_limit_l_min -20
_diffrn_reflns_number 29688
_diffrn_reflns_theta_full 34.50
_diffrn_reflns_theta_max 34.50
_diffrn_reflns_theta_min 1.83
_diffrn_standards_number 0
_exptl_absorpt_coefficient_mu 0.922
_exptl_absorpt_correction_T_max 0.8787
_exptl_absorpt_correction_T_min 0.7326
_exptl_absorpt_correction_type multi-scan
_exptl_absorpt_process_details '(<i>SADABS</i>; Bruker, 2005)'
_exptl_crystal_colour green
_exptl_crystal_density_diffrn 1.433
_exptl_crystal_density_method 'not measured'
_exptl_crystal_description block
_exptl_crystal_F_000 500
_exptl_crystal_size_max 0.36
_exptl_crystal_size_mid 0.19
_exptl_crystal_size_min 0.14
_refine_diff_density_max 0.511
_refine_diff_density_min -0.542
_refine_ls_extinction_method none
_refine_ls_goodness_of_fit_ref 1.043
_refine_ls_hydrogen_treatment mixed
_refine_ls_matrix_type full
_refine_ls_number_parameters 290
_refine_ls_number_reflns 9211
_refine_ls_number_restraints 0
_refine_ls_restrained_S_all 1.043
_refine_ls_R_factor_all 0.0315
_refine_ls_R_factor_gt 0.0271
_refine_ls_shift/su_max 0.002
_refine_ls_shift/su_mean 0.000
_refine_ls_structure_factor_coef Fsqd
_refine_ls_weighting_details 'calc w=1/[\s^2^(Fo^2^)+(0.0345P)^2^+0.3434P] where P=(Fo^2^+2Fc^2^)/3'
_refine_ls_weighting_scheme calc
_refine_ls_wR_factor_gt 0.0700
_refine_ls_wR_factor_ref 0.0728
_reflns_number_gt 8270
_reflns_number_total 9211
_reflns_threshold_expression I>2\s(I)
_cod_data_source_file at2741.cif
_cod_data_source_block I
_cod_original_cell_volume 1096.641(18)
_cod_database_code 2221249
_cod_database_fobs_code 2221249

loop_
_symmetry_equiv_pos_as_xyz
'x, y, z'
'-x, -y, -z'

loop_
_atom_site_type_symbol
_atom_site_label
_atom_site_fract_x
_atom_site_fract_y
_atom_site_fract_z
_atom_site_U_iso_or_equiv
_atom_site_adp_type
_atom_site_calc_flag
_atom_site_refinement_flags
_atom_site_occupancy
_atom_site_disorder_assembly
_atom_site_disorder_group
Ni Ni1 0.226401(12) -0.053714(11) 0.977253(10) 0.01153(3) Uani d . 1 . .
O O1 0.23133(8) -0.03160(7) 0.82469(6) 0.01499(11) Uani d . 1 . .
O O2 0.29583(8) 0.12152(7) 0.90220(6) 0.01433(11) Uani d . 1 . .
O O3 0.28411(8) 0.03631(7) 0.59447(6) 0.01764(12) Uani d . 1 . .
O O4 0.30413(8) 0.38398(7) 0.78316(6) 0.01683(12) Uani d . 1 . .
N N1 0.10045(8) -0.20138(8) 1.05666(7) 0.01348(12) Uani d . 1 . .
N N2 0.28140(8) -0.09129(8) 1.11477(7) 0.01317(12) Uani d . 1 . .
C C1 0.17327(10) -0.10785(9) 0.79462(8) 0.01354(14) Uani d . 1 . .
C C2 0.19469(10) -0.07175(9) 0.66932(8) 0.01518(14) Uani d . 1 . .
C C3 0.12695(11) -0.14175(10) 0.63155(9) 0.01851(16) Uani d . 1 . .
H H3A 0.1417 -0.1157 0.5481 0.022 Uiso calc R 1 . .
C C4 0.03610(12) -0.25156(11) 0.71655(10) 0.02041(17) Uani d . 1 . .
H H4A -0.0122 -0.2979 0.6905 0.024 Uiso calc R 1 . .
C C5 0.01751(11) -0.29140(10) 0.83686(9) 0.01839(16) Uani d . 1 . .
H H5A -0.0420 -0.3666 0.8936 0.022 Uiso calc R 1 . .
C C6 0.08636(10) -0.22137(9) 0.87752(8) 0.01478(14) Uani d . 1 . .
C C7 0.05068(10) -0.25756(9) 1.00486(8) 0.01497(14) Uani d . 1 . .
H H7A -0.0157 -0.3295 1.0562 0.018 Uiso calc R 1 . .
C C8 0.02317(10) -0.23401(9) 1.18710(8) 0.01525(15) Uani d . 1 . .
H H8A -0.0543 -0.3007 1.2157 0.018 Uiso calc R 1 . .
H H8B -0.0316 -0.1499 1.1996 0.018 Uiso calc R 1 . .
C C9 0.13208(10) -0.29300(9) 1.26399(8) 0.01469(14) Uani d . 1 . .
C C10 0.29062(10) -0.23683(9) 1.19059(8) 0.01490(14) Uani d . 1 . .
H H10A 0.3476 -0.2494 1.2463 0.018 Uiso calc R 1 . .
H H10B 0.3484 -0.2895 1.1387 0.018 Uiso calc R 1 . .
C C11 0.33388(10) -0.00677(9) 1.13864(8) 0.01485(14) Uani d . 1 . .
H H11A 0.3686 -0.0425 1.2072 0.018 Uiso calc R 1 . .
C C12 0.34334(10) 0.13722(9) 1.06889(8) 0.01425(14) Uani d . 1 . .
C C13 0.38100(12) 0.22038(10) 1.11540(9) 0.01869(16) Uani d . 1 . .
H H13A 0.4020 0.1802 1.1901 0.022 Uiso calc R 1 . .
C C14 0.38748(12) 0.35894(10) 1.05349(9) 0.01931(17) Uani d . 1 . .
H H14A 0.4100 0.4146 1.0864 0.023 Uiso calc R 1 . .
C C15 0.36063(11) 0.41821(10) 0.94107(9) 0.01667(15) Uani d . 1 . .
H H15A 0.3634 0.5142 0.8989 0.020 Uiso calc R 1 . .
C C16 0.33023(10) 0.33740(9) 0.89181(8) 0.01361(14) Uani d . 1 . .
C C17 0.32095(9) 0.19304(9) 0.95500(8) 0.01256(13) Uani d . 1 . .
C C18 0.06211(12) -0.25176(11) 1.37441(9) 0.02151(18) Uani d . 1 . .
H H18A 0.0491 -0.1520 1.3479 0.032 Uiso calc R 1 . .
H H18B 0.1303 -0.2864 1.4244 0.032 Uiso calc R 1 . .
H H18C -0.0378 -0.2906 1.4215 0.032 Uiso calc R 1 . .
C C19 0.15271(12) -0.44884(10) 1.30393(11) 0.02356(19) Uani d . 1 . .
H H19A 0.2224 -0.4841 1.3527 0.035 Uiso calc R 1 . .
H H19B 0.1958 -0.4741 1.2328 0.035 Uiso calc R 1 . .
H H19C 0.0532 -0.4880 1.3519 0.035 Uiso calc R 1 . .
C C20 0.29788(12) 0.09025(10) 0.46874(8) 0.01952(17) Uani d . 1 . .
H H20A 0.1955 0.1167 0.4575 0.023 Uiso calc R 1 . .
H H20B 0.3498 0.0213 0.4322 0.023 Uiso calc R 1 . .
C C21 0.39176(14) 0.21404(11) 0.41110(9) 0.02295(19) Uani d . 1 . .
H H21A 0.3962 0.2597 0.3263 0.034 Uiso calc R 1 . .
H H21B 0.4957 0.1851 0.4164 0.034 Uiso calc R 1 . .
H H21C 0.3440 0.2774 0.4533 0.034 Uiso calc R 1 . .
C C22 0.35841(11) 0.51438(9) 0.69639(9) 0.01766(16) Uani d . 1 . .
H H22A 0.4706 0.5140 0.6771 0.021 Uiso calc R 1 . .
H H22B 0.3085 0.5873 0.7284 0.021 Uiso calc R 1 . .
C C23 0.31822(12) 0.53790(11) 0.58548(9) 0.02132(18) Uani d . 1 . .
H H23A 0.3592 0.6233 0.5216 0.032 Uiso calc R 1 . .
H H23B 0.2066 0.5439 0.6047 0.032 Uiso calc R 1 . .
H H23C 0.3627 0.4618 0.5580 0.032 Uiso calc R 1 . .
O O1W 0.47217(9) 0.17324(9) 0.65560(7) 0.02297(15) Uani d . 1 . .
H H2W1 0.422(2) 0.1245(18) 0.6513(16) 0.037(5) Uiso d . 1 . .
H H1W1 0.419(2) 0.187(2) 0.7124(19) 0.051(6) Uiso d . 1 . .

loop_
_atom_site_aniso_label
_atom_site_aniso_U_11
_atom_site_aniso_U_22
_atom_site_aniso_U_33
_atom_site_aniso_U_12
_atom_site_aniso_U_13
_atom_site_aniso_U_23
Ni1 0.01281(5) 0.01131(5) 0.01095(5) -0.00182(3) -0.00487(4) -0.00308(4)
O1 0.0199(3) 0.0142(3) 0.0134(3) -0.0042(2) -0.0070(2) -0.0047(2)
O2 0.0197(3) 0.0125(3) 0.0130(3) -0.0036(2) -0.0068(2) -0.0040(2)
O3 0.0247(3) 0.0172(3) 0.0125(3) -0.0044(2) -0.0076(2) -0.0040(2)
O4 0.0215(3) 0.0138(3) 0.0151(3) -0.0060(2) -0.0086(2) -0.0004(2)
N1 0.0123(3) 0.0136(3) 0.0136(3) -0.0012(2) -0.0045(2) -0.0036(2)
N2 0.0133(3) 0.0135(3) 0.0122(3) -0.0014(2) -0.0051(2) -0.0031(2)
C1 0.0141(3) 0.0130(3) 0.0159(4) 0.0007(3) -0.0066(3) -0.0067(3)
C2 0.0171(4) 0.0149(4) 0.0162(4) 0.0001(3) -0.0071(3) -0.0071(3)
C3 0.0209(4) 0.0207(4) 0.0199(4) -0.0005(3) -0.0089(3) -0.0114(3)
C4 0.0200(4) 0.0232(4) 0.0258(5) -0.0024(3) -0.0084(3) -0.0148(4)
C5 0.0160(4) 0.0195(4) 0.0229(4) -0.0038(3) -0.0045(3) -0.0110(3)
C6 0.0133(3) 0.0153(4) 0.0174(4) -0.0015(3) -0.0045(3) -0.0076(3)
C7 0.0125(3) 0.0146(4) 0.0174(4) -0.0020(3) -0.0043(3) -0.0052(3)
C8 0.0115(3) 0.0181(4) 0.0134(3) -0.0008(3) -0.0033(3) -0.0037(3)
C9 0.0132(3) 0.0137(3) 0.0136(3) -0.0005(3) -0.0043(3) -0.0017(3)
C10 0.0132(3) 0.0140(3) 0.0154(4) 0.0001(3) -0.0061(3) -0.0025(3)
C11 0.0152(3) 0.0172(4) 0.0125(3) -0.0024(3) -0.0055(3) -0.0041(3)
C12 0.0155(3) 0.0164(4) 0.0124(3) -0.0036(3) -0.0049(3) -0.0052(3)
C13 0.0228(4) 0.0221(4) 0.0152(4) -0.0062(3) -0.0070(3) -0.0076(3)
C14 0.0222(4) 0.0212(4) 0.0189(4) -0.0068(3) -0.0057(3) -0.0096(3)
C15 0.0167(4) 0.0163(4) 0.0183(4) -0.0042(3) -0.0044(3) -0.0072(3)
C16 0.0126(3) 0.0145(3) 0.0140(3) -0.0025(3) -0.0043(3) -0.0047(3)
C17 0.0117(3) 0.0138(3) 0.0130(3) -0.0021(2) -0.0039(3) -0.0052(3)
C18 0.0204(4) 0.0266(5) 0.0143(4) 0.0003(3) -0.0051(3) -0.0056(3)
C19 0.0205(4) 0.0134(4) 0.0302(5) -0.0011(3) -0.0082(4) -0.0014(4)
C20 0.0286(5) 0.0188(4) 0.0137(4) -0.0003(3) -0.0089(3) -0.0069(3)
C21 0.0347(5) 0.0193(4) 0.0141(4) -0.0035(4) -0.0074(4) -0.0048(3)
C22 0.0174(4) 0.0138(4) 0.0185(4) -0.0039(3) -0.0065(3) -0.0006(3)
C23 0.0216(4) 0.0201(4) 0.0175(4) -0.0021(3) -0.0070(3) -0.0013(3)
O1W 0.0231(3) 0.0296(4) 0.0172(3) -0.0094(3) -0.0036(3) -0.0084(3)

loop_
_atom_type_symbol
_atom_type_description
_atom_type_scat_dispersion_real
_atom_type_scat_dispersion_imag
_atom_type_scat_source
C C 0.0033 0.0016 'International Tables Vol C Tables 4.2.6.8 and 6.1.1.4'
H H 0.0000 0.0000 'International Tables Vol C Tables 4.2.6.8 and 6.1.1.4'
N N 0.0061 0.0033 'International Tables Vol C Tables 4.2.6.8 and 6.1.1.4'
O O 0.0106 0.0060 'International Tables Vol C Tables 4.2.6.8 and 6.1.1.4'
Ni Ni 0.3393 1.1124 'International Tables Vol C Tables 4.2.6.8 and 6.1.1.4'

loop_
_geom_angle_atom_site_label_1
_geom_angle_atom_site_label_2
_geom_angle_atom_site_label_3
_geom_angle_site_symmetry_1
_geom_angle_site_symmetry_3
_geom_angle
_geom_angle_publ_flag
O1 Ni1 O2 . . 84.55(3) ?
O1 Ni1 N2 . . 163.37(3) ?
O2 Ni1 N2 . . 93.63(3) ?
O1 Ni1 N1 . . 94.46(3) ?
O2 Ni1 N1 . . 163.13(3) ?
N2 Ni1 N1 . . 91.99(3) ?
C1 O1 Ni1 . . 128.09(6) ?
C17 O2 Ni1 . . 126.23(6) ?
C2 O3 C20 . . 118.18(7) ?
C16 O4 C22 . . 117.93(7) ?
C7 N1 C8 . . 116.61(7) ?
C7 N1 Ni1 . . 125.70(6) ?
C8 N1 Ni1 . . 116.04(6) ?
C11 N2 C10 . . 117.40(7) ?
C11 N2 Ni1 . . 126.74(6) ?
C10 N2 Ni1 . . 114.92(6) ?
O1 C1 C6 . . 124.54(8) ?
O1 C1 C2 . . 117.97(8) ?
C6 C1 C2 . . 117.46(8) ?
O3 C2 C3 . . 124.85(8) ?
O3 C2 C1 . . 114.03(8) ?
C3 C2 C1 . . 121.11(9) ?
C2 C3 C4 . . 120.24(9) ?
C2 C3 H3A . . 119.9 ?
C4 C3 H3A . . 119.9 ?
C5 C4 C3 . . 120.01(9) ?
C5 C4 H4A . . 120.0 ?
C3 C4 H4A . . 120.0 ?
C4 C5 C6 . . 120.67(9) ?
C4 C5 H5A . . 119.7 ?
C6 C5 H5A . . 119.7 ?
C1 C6 C5 . . 120.43(8) ?
C1 C6 C7 . . 120.59(8) ?
C5 C6 C7 . . 118.55(8) ?
N1 C7 C6 . . 126.29(8) ?
N1 C7 H7A . . 116.9 ?
C6 C7 H7A . . 116.9 ?
N1 C8 C9 . . 114.08(7) ?
N1 C8 H8A . . 108.7 ?
C9 C8 H8A . . 108.7 ?
N1 C8 H8B . . 108.7 ?
C9 C8 H8B . . 108.7 ?
H8A C8 H8B . . 107.6 ?
C19 C9 C10 . . 107.48(7) ?
C19 C9 C18 . . 110.13(8) ?
C10 C9 C18 . . 110.50(8) ?
C19 C9 C8 . . 110.92(8) ?
C10 C9 C8 . . 110.21(7) ?
C18 C9 C8 . . 107.62(7) ?
N2 C10 C9 . . 112.31(7) ?
N2 C10 H10A . . 109.1 ?
C9 C10 H10A . . 109.1 ?
N2 C10 H10B . . 109.1 ?
C9 C10 H10B . . 109.1 ?
H10A C10 H10B . . 107.9 ?
N2 C11 C12 . . 124.73(8) ?
N2 C11 H11A . . 117.6 ?
C12 C11 H11A . . 117.6 ?
C17 C12 C13 . . 120.81(8) ?
C17 C12 C11 . . 120.71(8) ?
C13 C12 C11 . . 118.45(8) ?
C14 C13 C12 . . 120.52(8) ?
C14 C13 H13A . . 119.7 ?
C12 C13 H13A . . 119.7 ?
C13 C14 C15 . . 119.80(8) ?
C13 C14 H14A . . 120.1 ?
C15 C14 H14A . . 120.1 ?
C16 C15 C14 . . 120.37(9) ?
C16 C15 H15A . . 119.8 ?
C14 C15 H15A . . 119.8 ?
O4 C16 C15 . . 125.18(8) ?
O4 C16 C17 . . 113.82(7) ?
C15 C16 C17 . . 120.99(8) ?
O2 C17 C12 . . 124.49(8) ?
O2 C17 C16 . . 118.10(7) ?
C12 C17 C16 . . 117.39(8) ?
C9 C18 H18A . . 109.5 ?
C9 C18 H18B . . 109.5 ?
H18A C18 H18B . . 109.5 ?
C9 C18 H18C . . 109.5 ?
H18A C18 H18C . . 109.5 ?
H18B C18 H18C . . 109.5 ?
C9 C19 H19A . . 109.5 ?
C9 C19 H19B . . 109.5 ?
H19A C19 H19B . . 109.5 ?
C9 C19 H19C . . 109.5 ?
H19A C19 H19C . . 109.5 ?
H19B C19 H19C . . 109.5 ?
O3 C20 C21 . . 106.38(8) ?
O3 C20 H20A . . 110.5 ?
C21 C20 H20A . . 110.5 ?
O3 C20 H20B . . 110.5 ?
C21 C20 H20B . . 110.5 ?
H20A C20 H20B . . 108.6 ?
C20 C21 H21A . . 109.5 ?
C20 C21 H21B . . 109.5 ?
H21A C21 H21B . . 109.5 ?
C20 C21 H21C . . 109.5 ?
H21A C21 H21C . . 109.5 ?
H21B C21 H21C . . 109.5 ?
O4 C22 C23 . . 106.57(8) ?
O4 C22 H22A . . 110.4 ?
C23 C22 H22A . . 110.4 ?
O4 C22 H22B . . 110.4 ?
C23 C22 H22B . . 110.4 ?
H22A C22 H22B . . 108.6 ?
C22 C23 H23A . . 109.5 ?
C22 C23 H23B . . 109.5 ?
H23A C23 H23B . . 109.5 ?
C22 C23 H23C . . 109.5 ?
H23A C23 H23C . . 109.5 ?
H23B C23 H23C . . 109.5 ?
H2W1 O1W H1W1 . . 100.8(18) ?

loop_
_geom_bond_atom_site_label_1
_geom_bond_atom_site_label_2
_geom_bond_site_symmetry_2
_geom_bond_distance
_geom_bond_publ_flag
Ni1 O1 . 1.8523(6) y
Ni1 O2 . 1.8605(6) y
Ni1 N2 . 1.8748(7) y
Ni1 N1 . 1.8766(8) y
O1 C1 . 1.3068(10) ?
O2 C17 . 1.3109(10) ?
O3 C2 . 1.3692(11) ?
O3 C20 . 1.4349(11) ?
O4 C16 . 1.3675(11) ?
O4 C22 . 1.4370(11) ?
N1 C7 . 1.2994(11) ?
N1 C8 . 1.4786(12) ?
N2 C11 . 1.2960(11) ?
N2 C10 . 1.4700(11) ?
C1 C6 . 1.4137(12) ?
C1 C2 . 1.4327(12) ?
C2 C3 . 1.3848(12) ?
C3 C4 . 1.4109(15) ?
C3 H3A . 0.9500 ?
C4 C5 . 1.3716(14) ?
C4 H4A . 0.9500 ?
C5 C6 . 1.4197(13) ?
C5 H5A . 0.9500 ?
C6 C7 . 1.4352(13) ?
C7 H7A . 0.9500 ?
C8 C9 . 1.5382(12) ?
C8 H8A . 0.9900 ?
C8 H8B . 0.9900 ?
C9 C19 . 1.5320(13) ?
C9 C10 . 1.5330(12) ?
C9 C18 . 1.5337(14) ?
C10 H10A . 0.9900 ?
C10 H10B . 0.9900 ?
C11 C12 . 1.4385(12) ?
C11 H11A . 0.9500 ?
C12 C17 . 1.4079(12) ?
C12 C13 . 1.4127(12) ?
C13 C14 . 1.3738(14) ?
C13 H13A . 0.9500 ?
C14 C15 . 1.4089(14) ?
C14 H14A . 0.9500 ?
C15 C16 . 1.3833(12) ?
C15 H15A . 0.9500 ?
C16 C17 . 1.4310(12) ?
C18 H18A . 0.9800 ?
C18 H18B . 0.9800 ?
C18 H18C . 0.9800 ?
C19 H19A . 0.9800 ?
C19 H19B . 0.9800 ?
C19 H19C . 0.9800 ?
C20 C21 . 1.5144(15) ?
C20 H20A . 0.9900 ?
C20 H20B . 0.9900 ?
C21 H21A . 0.9800 ?
C21 H21B . 0.9800 ?
C21 H21C . 0.9800 ?
C22 C23 . 1.5081(14) ?
C22 H22A . 0.9900 ?
C22 H22B . 0.9900 ?
C23 H23A . 0.9800 ?
C23 H23B . 0.9800 ?
C23 H23C . 0.9800 ?
O1W H2W1 . 0.798(19) ?
O1W H1W1 . 0.77(2) ?

loop_
_geom_hbond_atom_site_label_D
_geom_hbond_atom_site_label_H
_geom_hbond_atom_site_label_A
_geom_hbond_site_symmetry_A
_geom_hbond_distance_DH
_geom_hbond_distance_HA
_geom_hbond_distance_DA
_geom_hbond_angle_DHA
_geom_hbond_publ_flag
O1W H2W1 O1 . 0.80(2) 2.499(19) 3.0368(12) 125.8(16) y
O1W H2W1 O3 . 0.80(2) 2.20(2) 2.9805(12) 164.7(18) y
O1W H1W1 O2 . 0.77(2) 2.15(2) 2.8597(10) 152(2) y
O1W H1W1 O4 . 0.77(2) 2.53(2) 3.1658(12) 140(2) y
C8 H8B O1 2_557 0.9900 2.4200 3.3216(13) 151.00 y
C11 H11A O1W 2_657 0.9500 2.5100 3.4242(13) 161.00 y
C5 -H5A Cg1 2_557 0.95 2.88 3.3506(12) 111 y
C10 -H10B Cg1 2_657 0.99 2.73 3.4406(11) 129 y
C22 -H22B Cg2 1_565 0.99 2.87 3.8068(11) 158 y

loop_
_geom_torsion_atom_site_label_1
_geom_torsion_atom_site_label_2
_geom_torsion_atom_site_label_3
_geom_torsion_atom_site_label_4
_geom_torsion_site_symmetry_1
_geom_torsion_site_symmetry_2
_geom_torsion_site_symmetry_3
_geom_torsion_site_symmetry_4
_geom_torsion
_geom_torsion_publ_flag
O2 Ni1 O1 C1 . . . . -168.23(8) ?
N2 Ni1 O1 C1 . . . . 107.35(12) ?
N1 Ni1 O1 C1 . . . . -5.14(8) ?
O1 Ni1 O2 C17 . . . . 177.64(7) ?
N2 Ni1 O2 C17 . . . . -18.95(7) ?
N1 Ni1 O2 C17 . . . . 90.23(12) ?
O1 Ni1 N1 C7 . . . . 2.24(8) ?
O2 Ni1 N1 C7 . . . . 88.17(13) ?
N2 Ni1 N1 C7 . . . . -162.42(8) ?
O1 Ni1 N1 C8 . . . . -162.55(6) ?
O2 Ni1 N1 C8 . . . . -76.61(12) ?
N2 Ni1 N1 C8 . . . . 32.80(6) ?
O1 Ni1 N2 C11 . . . . 88.87(13) ?
O2 Ni1 N2 C11 . . . . 5.77(8) ?
N1 Ni1 N2 C11 . . . . -158.31(8) ?
O1 Ni1 N2 C10 . . . . -79.61(12) ?
O2 Ni1 N2 C10 . . . . -162.71(6) ?
N1 Ni1 N2 C10 . . . . 33.21(6) ?
Ni1 O1 C1 C6 . . . . 3.45(13) ?
Ni1 O1 C1 C2 . . . . -178.65(6) ?
C20 O3 C2 C3 . . . . 6.21(13) ?
C20 O3 C2 C1 . . . . -172.95(8) ?
O1 C1 C2 O3 . . . . 3.97(12) ?
C6 C1 C2 O3 . . . . -177.98(8) ?
O1 C1 C2 C3 . . . . -175.22(8) ?
C6 C1 C2 C3 . . . . 2.83(13) ?
O3 C2 C3 C4 . . . . -179.69(9) ?
C1 C2 C3 C4 . . . . -0.59(14) ?
C2 C3 C4 C5 . . . . -1.52(15) ?
C3 C4 C5 C6 . . . . 1.30(15) ?
O1 C1 C6 C5 . . . . 174.88(8) ?
C2 C1 C6 C5 . . . . -3.04(13) ?
O1 C1 C6 C7 . . . . 2.48(14) ?
C2 C1 C6 C7 . . . . -175.44(8) ?
C4 C5 C6 C1 . . . . 1.04(14) ?
C4 C5 C6 C7 . . . . 173.59(9) ?
C8 N1 C7 C6 . . . . 167.12(8) ?
Ni1 N1 C7 C6 . . . . 2.41(13) ?
C1 C6 C7 N1 . . . . -5.56(14) ?
C5 C6 C7 N1 . . . . -178.10(9) ?
C7 N1 C8 C9 . . . . 124.62(9) ?
Ni1 N1 C8 C9 . . . . -69.17(9) ?
N1 C8 C9 C19 . . . . -89.00(9) ?
N1 C8 C9 C10 . . . . 29.91(11) ?
N1 C8 C9 C18 . . . . 150.47(8) ?
C11 N2 C10 C9 . . . . 115.54(9) ?
Ni1 N2 C10 C9 . . . . -74.85(8) ?
C19 C9 C10 N2 . . . . 161.00(8) ?
C18 C9 C10 N2 . . . . -78.80(9) ?
C8 C9 C10 N2 . . . . 40.01(10) ?
C10 N2 C11 C12 . . . . 175.62(8) ?
Ni1 N2 C11 C12 . . . . 7.39(13) ?
N2 C11 C12 C17 . . . . -11.73(14) ?
N2 C11 C12 C13 . . . . 170.51(9) ?
C17 C12 C13 C14 . . . . 3.93(14) ?
C11 C12 C13 C14 . . . . -178.31(9) ?
C12 C13 C14 C15 . . . . -1.80(15) ?
C13 C14 C15 C16 . . . . -1.05(15) ?
C22 O4 C16 C15 . . . . 21.08(13) ?
C22 O4 C16 C17 . . . . -159.98(8) ?
C14 C15 C16 O4 . . . . -179.31(8) ?
C14 C15 C16 C17 . . . . 1.82(14) ?
Ni1 O2 C17 C12 . . . . 19.68(12) ?
Ni1 O2 C17 C16 . . . . -161.96(6) ?
C13 C12 C17 O2 . . . . 175.28(9) ?
C11 C12 C17 O2 . . . . -2.42(13) ?
C13 C12 C17 C16 . . . . -3.09(13) ?
C11 C12 C17 C16 . . . . 179.21(8) ?
O4 C16 C17 O2 . . . . 2.78(11) ?
C15 C16 C17 O2 . . . . -178.23(8) ?
O4 C16 C17 C12 . . . . -178.75(8) ?
C15 C16 C17 C12 . . . . 0.25(12) ?
C2 O3 C20 C21 . . . . 175.61(8) ?
C16 O4 C22 C23 . . . . 178.53(8) ?
